data_4089465
loop_
_publ_author_name
'Harkness, Michael B.'
'Alvarado, Edwin'
'Badaj, Anna C.'
'Skrela, Barbara C.'
'Fan, Louie'
'Lavoie, Gino G.'

_publ_section_title
;
 Coordination and Reactivity Study of Group 4 and 10 Transition Metal
 Complexes ofN-Imidazol-2-ylidene-N&#x2032;-p-tolylureate and Thioureate
 Ligands
;
_journal_issue 11
_journal_name_full Organometallics
_journal_page_first 3309
_journal_paper_doi 10.1021/om400220v
_journal_volume 32
_journal_year 2013
_chemical_formula_moiety 'C58 H62 N8 Ni S2, C4 H10 O'
_chemical_formula_sum 'C62 H72 N8 Ni O S2'
_chemical_formula_weight 1068.11
_space_group_IT_number 2
_space_group_name_Hall '-P 1'
_space_group_name_H-M_alt 'P -1'
_symmetry_cell_setting triclinic
_symmetry_space_group_name_Hall '-P 1'
_symmetry_space_group_name_H-M 'P -1'
_atom_sites_solution_hydrogens geom
_atom_sites_solution_primary direct
_atom_sites_solution_secondary difmap
_audit_creation_method SHELXL-97
_cell_angle_alpha 96.840(3)
_cell_angle_beta 93.540(3)
_cell_angle_gamma 110.670(3)
_cell_formula_units_Z 2
_cell_length_a 11.5188(14)
_cell_length_b 15.159(2)
_cell_length_c 17.772(2)
_cell_measurement_reflns_used 49184
_cell_measurement_temperature 150(2)
_cell_measurement_theta_max 27.55
_cell_measurement_theta_min 1.45
_cell_volume 2864.8(6)
_computing_cell_refinement APEX2
_computing_data_collection 'APEX2 (Bruker, 2007)'
_computing_data_reduction 'SAINT (Bruker, 2007)'
_computing_molecular_graphics 'CAMERON (Watkin, Prout & Pearce, 1996)'
_computing_publication_material 'SHELXTL (Sheldrick, 2008)'
_computing_structure_refinement 'SHELXL-97 (Sheldrick, 2008)'
_computing_structure_solution 'SHELXS-97 (Sheldrick, 2008)'
_diffrn_ambient_temperature 150(2)
_diffrn_detector_area_resol_mean 9
_diffrn_measured_fraction_theta_full 0.991
_diffrn_measured_fraction_theta_max 0.991
_diffrn_measurement_device_type 'Bruker Kappa APEX-DUO CCD'
_diffrn_measurement_method '\f and \w scans'
_diffrn_radiation_monochromator 'Bruker Triumph'
_diffrn_radiation_source 'fine-focus sealed tube'
_diffrn_radiation_type MoK\a
_diffrn_radiation_wavelength 0.71073
_diffrn_reflns_av_R_equivalents 0.0403
_diffrn_reflns_av_sigmaI/netI 0.0382
_diffrn_reflns_limit_h_max 14
_diffrn_reflns_limit_h_min -14
_diffrn_reflns_limit_k_max 19
_diffrn_reflns_limit_k_min -19
_diffrn_reflns_limit_l_max 23
_diffrn_reflns_limit_l_min -23
_diffrn_reflns_number 49175
_diffrn_reflns_theta_full 27.55
_diffrn_reflns_theta_max 27.55
_diffrn_reflns_theta_min 1.45
_exptl_absorpt_coefficient_mu 0.459
_exptl_absorpt_correction_T_max 0.7455
_exptl_absorpt_correction_T_min 0.6683
_exptl_absorpt_correction_type multi-scan
_exptl_absorpt_process_details 'SADABS (sheldrick, 1996)'
_exptl_crystal_colour Green
_exptl_crystal_density_diffrn 1.238
_exptl_crystal_density_method 'not measured'
_exptl_crystal_description Plate
_exptl_crystal_F_000 1136
_exptl_crystal_size_max 0.220
_exptl_crystal_size_mid 0.200
_exptl_crystal_size_min 0.130
_refine_diff_density_max 1.041
_refine_diff_density_min -0.916
_refine_diff_density_rms 0.059
_refine_ls_extinction_method none
_refine_ls_goodness_of_fit_ref 1.030
_refine_ls_hydrogen_treatment constr
_refine_ls_matrix_type full
_refine_ls_number_parameters 686
_refine_ls_number_reflns 13097
_refine_ls_number_restraints 0
_refine_ls_restrained_S_all 1.030
_refine_ls_R_factor_all 0.0695
_refine_ls_R_factor_gt 0.0476
_refine_ls_shift/su_max 0.018
_refine_ls_shift/su_mean 0.000
_refine_ls_structure_factor_coef Fsqd
_refine_ls_weighting_details 'calc w=1/[\s^2^(Fo^2^)+(0.0641P)^2^+1.8489P] where P=(Fo^2^+2Fc^2^)/3'
_refine_ls_weighting_scheme calc
_refine_ls_wR_factor_gt 0.1217
_refine_ls_wR_factor_ref 0.1337
_reflns_number_gt 9906
_reflns_number_total 13097
_reflns_threshold_expression >2\s(I)
_cod_data_source_file om400220v_si_002.cif
_cod_data_source_block d1337
_cod_depositor_comments
;
The following automatic conversions were performed:

data item '_symmetry_cell_setting' value 'Triclinic' was changed to
'triclinic' in accordance with the
/home/saulius/struct/COD-crude-data/automatic-downloads/DataCite-retrospective/ACS/depositions/lib/dictionaries/cif_core.dic
dictionary named 'cif_core.dic' version 2.4.2 last updated on
2011-04-26.

Automatic conversion script
Id: cif_fix_values 6909 2019-04-08 15:41:33Z antanas 
;
_cod_original_cell_volume 2864.7(6)
_cod_database_code 4089465

loop_
_symmetry_equiv_pos_as_xyz
'x, y, z'
'-x, -y, -z'

loop_
_atom_site_label
_atom_site_type_symbol
_atom_site_fract_x
_atom_site_fract_y
_atom_site_fract_z
_atom_site_U_iso_or_equiv
_atom_site_adp_type
_atom_site_occupancy
_atom_site_symmetry_multiplicity
_atom_site_calc_flag
_atom_site_refinement_flags
Ni1A Ni 0.5000 0.0000 0.0000 0.02456(10) Uani 1 2 d S
Ni1B Ni 0.0000 0.5000 0.5000 0.03027(11) Uani 1 2 d S
S1A S 0.36350(5) -0.07657(4) 0.07260(3) 0.02831(13) Uani 1 1 d .
S1B S 0.10546(6) 0.49776(4) 0.39932(3) 0.03557(15) Uani 1 1 d .
N4A N 0.37792(18) -0.14965(14) 0.24563(11) 0.0324(4) Uani 1 1 d .
N2B N -0.01329(19) 0.30614(13) 0.33836(11) 0.0347(5) Uani 1 1 d .
N1B N -0.05096(19) 0.37083(13) 0.45671(11) 0.0325(4) Uani 1 1 d .
N3A N 0.33973(18) -0.29539(13) 0.19236(11) 0.0316(4) Uani 1 1 d .
N1A N 0.57390(16) -0.07796(12) 0.04703(10) 0.0234(4) Uani 1 1 d .
N3B N 0.1767(2) 0.30987(16) 0.28564(13) 0.0459(6) Uani 1 1 d .
N2A N 0.48853(16) -0.17794(12) 0.13760(10) 0.0249(4) Uani 1 1 d .
N4B N 0.0219(2) 0.31052(16) 0.20841(12) 0.0452(6) Uani 1 1 d .
C2B C -0.1241(2) 0.28240(15) 0.47680(12) 0.0294(5) Uani 1 1 d .
C1A C 0.48690(19) -0.11549(14) 0.09165(12) 0.0227(4) Uani 1 1 d .
C3A C 0.7368(2) -0.09353(15) -0.02611(13) 0.0277(5) Uani 1 1 d .
H3A H 0.6966 -0.0808 -0.0682 0.033 Uiso 1 1 calc R
C2A C 0.68496(19) -0.09661(14) 0.04255(12) 0.0228(4) Uani 1 1 d .
C12A C 0.3322(2) -0.37499(16) 0.13696(13) 0.0321(5) Uani 1 1 d .
C5B C -0.2676(3) 0.10612(16) 0.51874(13) 0.0365(6) Uani 1 1 d .
C22A C 0.5545(2) -0.00289(16) 0.29402(13) 0.0321(5) Uani 1 1 d .
C23B C -0.3096(3) 0.2170(2) 0.13231(17) 0.0568(8) Uani 1 1 d .
H23B H -0.3751 0.1586 0.1193 0.068 Uiso 1 1 calc R
C8B C -0.3443(3) 0.01099(19) 0.53982(17) 0.0517(8) Uani 1 1 d .
H8B1 H -0.3741 -0.0355 0.4946 0.078 Uiso 1 1 calc R
H8B2 H -0.4141 0.0165 0.5642 0.078 Uiso 1 1 calc R
H8B3 H -0.2936 -0.0086 0.5741 0.078 Uiso 1 1 calc R
C7A C 0.7480(2) -0.11548(16) 0.10429(13) 0.0301(5) Uani 1 1 d .
H7A H 0.7161 -0.1176 0.1511 0.036 Uiso 1 1 calc R
C13A C 0.2379(2) -0.40491(18) 0.07623(14) 0.0392(6) Uani 1 1 d .
C10B C 0.2117(3) 0.3071(2) 0.21185(18) 0.0612(9) Uani 1 1 d .
H10B H 0.2875 0.3055 0.1980 0.073 Uiso 1 1 calc R
C24B C -0.3301(3) 0.2990(2) 0.12180(18) 0.0594(8) Uani 1 1 d .
C20B C 0.0868(3) 0.1314(2) 0.3416(2) 0.0683(10) Uani 1 1 d .
H20A H 0.0808 0.0746 0.3626 0.102 Uiso 1 1 calc R
H20B H 0.0964 0.1222 0.2883 0.102 Uiso 1 1 calc R
H20C H 0.0122 0.1448 0.3480 0.102 Uiso 1 1 calc R
C14A C 0.2280(3) -0.48619(19) 0.02646(15) 0.0488(7) Uani 1 1 d .
H14A H 0.1645 -0.5090 -0.0138 0.059 Uiso 1 1 calc R
C17B C 0.1983(3) 0.2141(2) 0.3826(2) 0.0541(8) Uani 1 1 d .
C25B C -0.2317(3) 0.3863(2) 0.14273(16) 0.0554(8) Uani 1 1 d .
H25B H -0.2453 0.4422 0.1372 0.066 Uiso 1 1 calc R
C23A C 0.6020(3) 0.09639(17) 0.31103(14) 0.0375(6) Uani 1 1 d .
H23A H 0.6854 0.1275 0.3304 0.045 Uiso 1 1 calc R
C9A C 0.4052(2) -0.20315(15) 0.18667(12) 0.0269(4) Uani 1 1 d .
C4B C -0.3137(2) 0.17870(18) 0.51649(15) 0.0404(6) Uani 1 1 d .
H4B H -0.3943 0.1687 0.5288 0.049 Uiso 1 1 calc R
C11B C 0.1186(3) 0.3072(2) 0.16547(18) 0.0618(9) Uani 1 1 d .
H11B H 0.1171 0.3055 0.1129 0.074 Uiso 1 1 calc R
C1B C 0.0080(2) 0.37699(15) 0.39483(13) 0.0306(5) Uani 1 1 d .
C18B C 0.3997(3) 0.4650(2) 0.35086(19) 0.0583(8) Uani 1 1 d .
H18A H 0.4744 0.5087 0.3810 0.087 Uiso 1 1 calc R
H18B H 0.3377 0.4938 0.3491 0.087 Uiso 1 1 calc R
H18C H 0.4180 0.4498 0.3000 0.087 Uiso 1 1 calc R
C3B C -0.2432(2) 0.26609(17) 0.49632(14) 0.0350(5) Uani 1 1 d .
H3B H -0.2765 0.3138 0.4960 0.042 Uiso 1 1 calc R
C5A C 0.9101(2) -0.12861(16) 0.02800(14) 0.0303(5) Uani 1 1 d .
C12B C 0.2431(3) 0.3001(2) 0.35253(17) 0.0472(7) Uani 1 1 d .
C8A C 1.0296(2) -0.1473(2) 0.02092(17) 0.0434(6) Uani 1 1 d .
H8A1 H 1.0866 -0.1166 0.0660 0.065 Uiso 1 1 calc R
H8A2 H 1.0664 -0.1224 -0.0227 0.065 Uiso 1 1 calc R
H8A3 H 1.0116 -0.2147 0.0150 0.065 Uiso 1 1 calc R
C26A C 0.3504(2) 0.00329(19) 0.25581(14) 0.0393(6) Uani 1 1 d .
C21A C 0.4293(2) -0.04738(16) 0.26499(13) 0.0311(5) Uani 1 1 d .
C25A C 0.4029(3) 0.1020(2) 0.27388(15) 0.0449(7) Uani 1 1 d .
H25A H 0.3521 0.1372 0.2683 0.054 Uiso 1 1 calc R
C4A C 0.8476(2) -0.10912(16) -0.03288(14) 0.0315(5) Uani 1 1 d .
H4A H 0.8805 -0.1064 -0.0794 0.038 Uiso 1 1 calc R
C22B C -0.1950(3) 0.21832(19) 0.16156(15) 0.0485(7) Uani 1 1 d .
C27B C -0.1754(3) 0.1285(2) 0.1744(2) 0.0642(10) Uani 1 1 d .
H27A H -0.1069 0.1237 0.1483 0.096 Uiso 1 1 calc R
H27B H -0.2497 0.0746 0.1551 0.096 Uiso 1 1 calc R
H27C H -0.1571 0.1296 0.2280 0.096 Uiso 1 1 calc R
C15B C 0.3659(3) 0.2832(2) 0.4863(2) 0.0586(8) Uani 1 1 d .
C6A C 0.8586(2) -0.13119(17) 0.09617(14) 0.0338(5) Uani 1 1 d .
H6A H 0.8993 -0.1439 0.1380 0.041 Uiso 1 1 calc R
C19A C 0.2953(4) -0.6226(2) -0.0195(2) 0.0793(13) Uani 1 1 d .
H19A H 0.3746 -0.6169 -0.0368 0.119 Uiso 1 1 calc R
H19B H 0.2362 -0.6299 -0.0624 0.119 Uiso 1 1 calc R
H19C H 0.2663 -0.6774 0.0061 0.119 Uiso 1 1 calc R
C9B C 0.0595(2) 0.31290(16) 0.28251(14) 0.0379(6) Uani 1 1 d .
C11A C 0.2953(2) -0.21102(19) 0.28746(15) 0.0424(6) Uani 1 1 d .
H11A H 0.2622 -0.1928 0.3304 0.051 Uiso 1 1 calc R
C10A C 0.2722(2) -0.30017(19) 0.25507(14) 0.0420(6) Uani 1 1 d .
H10A H 0.2205 -0.3554 0.2713 0.050 Uiso 1 1 calc R
C27A C 0.6363(3) -0.05819(18) 0.30917(14) 0.0379(6) Uani 1 1 d .
H27D H 0.5928 -0.1100 0.3353 0.057 Uiso 1 1 calc R
H27E H 0.7115 -0.0170 0.3402 0.057 Uiso 1 1 calc R
H27F H 0.6568 -0.0830 0.2617 0.057 Uiso 1 1 calc R
C13B C 0.3512(3) 0.3752(2) 0.38603(18) 0.0494(7) Uani 1 1 d .
C7B C -0.0760(3) 0.21069(18) 0.48078(16) 0.0405(6) Uani 1 1 d .
H7B H 0.0052 0.2210 0.4697 0.049 Uiso 1 1 calc R
C17A C 0.4187(3) -0.41870(17) 0.14623(15) 0.0400(6) Uani 1 1 d .
C6B C -0.1476(3) 0.12428(18) 0.50100(15) 0.0420(6) Uani 1 1 d .
H6B H -0.1137 0.0771 0.5026 0.050 Uiso 1 1 calc R
C29A C 0.2139(3) -0.0451(2) 0.22948(18) 0.0529(7) Uani 1 1 d .
H29A H 0.2001 -0.1037 0.1966 0.079 Uiso 1 1 calc R
H29B H 0.1858 -0.0041 0.2021 0.079 Uiso 1 1 calc R
H29C H 0.1685 -0.0584 0.2729 0.079 Uiso 1 1 calc R
C19B C 0.4277(4) 0.2760(3) 0.5611(2) 0.0714(10) Uani 1 1 d .
H19D H 0.5155 0.3125 0.5651 0.107 Uiso 1 1 calc R
H19E H 0.4151 0.2104 0.5638 0.107 Uiso 1 1 calc R
H19F H 0.3918 0.3004 0.6022 0.107 Uiso 1 1 calc R
C21B C -0.0985(3) 0.30713(19) 0.17965(14) 0.0435(7) Uani 1 1 d .
C15A C 0.3094(3) -0.53419(19) 0.03490(17) 0.0519(8) Uani 1 1 d .
C26B C -0.1157(3) 0.39181(19) 0.17120(14) 0.0476(7) Uani 1 1 d .
C16B C 0.2603(3) 0.2088(2) 0.4495(2) 0.0589(9) Uani 1 1 d .
H16B H 0.2304 0.1532 0.4711 0.071 Uiso 1 1 calc R
C29B C -0.0099(3) 0.4865(2) 0.19259(18) 0.0591(9) Uani 1 1 d .
H29D H -0.0359 0.5362 0.1780 0.089 Uiso 1 1 calc R
H29E H 0.0605 0.4856 0.1667 0.089 Uiso 1 1 calc R
H29F H 0.0133 0.4982 0.2467 0.089 Uiso 1 1 calc R
C28B C -0.4538(4) 0.2962(3) 0.0888(3) 0.0886(13) Uani 1 1 d .
H28A H -0.5035 0.2323 0.0654 0.133 Uiso 1 1 calc R
H28B H -0.4418 0.3381 0.0511 0.133 Uiso 1 1 calc R
H28C H -0.4958 0.3164 0.1286 0.133 Uiso 1 1 calc R
C18A C 0.1553(3) -0.3503(2) 0.06332(18) 0.0524(7) Uani 1 1 d .
H18D H 0.1166 -0.3423 0.1087 0.079 Uiso 1 1 calc R
H18E H 0.0919 -0.3847 0.0218 0.079 Uiso 1 1 calc R
H18F H 0.2039 -0.2889 0.0512 0.079 Uiso 1 1 calc R
C14B C 0.4111(3) 0.3642(2) 0.45206(19) 0.0537(7) Uani 1 1 d .
H14B H 0.4845 0.4130 0.4743 0.064 Uiso 1 1 calc R
C24A C 0.5285(3) 0.14995(18) 0.29995(15) 0.0432(6) Uani 1 1 d .
C16A C 0.4046(3) -0.49842(19) 0.09378(18) 0.0521(7) Uani 1 1 d .
H16A H 0.4615 -0.5288 0.0986 0.063 Uiso 1 1 calc R
C20A C 0.5258(3) -0.3779(2) 0.20830(18) 0.0550(8) Uani 1 1 d .
H20D H 0.5822 -0.3181 0.1976 0.083 Uiso 1 1 calc R
H20E H 0.5691 -0.4214 0.2108 0.083 Uiso 1 1 calc R
H20F H 0.4947 -0.3681 0.2562 0.083 Uiso 1 1 calc R
C28A C 0.5832(3) 0.2569(2) 0.31641(18) 0.0587(8) Uani 1 1 d .
H28D H 0.5586 0.2829 0.2742 0.088 Uiso 1 1 calc R
H28E H 0.6726 0.2777 0.3239 0.088 Uiso 1 1 calc R
H28F H 0.5534 0.2784 0.3616 0.088 Uiso 1 1 calc R
O1S O 0.1819(3) 0.3347(4) 0.6703(4) 0.204(3) Uani 1 1 d .
C1S C 0.1575(5) 0.3945(3) 0.6404(4) 0.1138(19) Uani 1 1 d .
H1S1 H 0.0932 0.4067 0.6679 0.137 Uiso 1 1 calc R
H1S2 H 0.1175 0.3631 0.5897 0.137 Uiso 1 1 calc R
C2S C 0.2408(4) 0.4843(4) 0.6305(4) 0.125(2) Uani 1 1 d .
H2S1 H 0.2961 0.5134 0.6766 0.187 Uiso 1 1 calc R
H2S2 H 0.1949 0.5238 0.6188 0.187 Uiso 1 1 calc R
H2S3 H 0.2887 0.4772 0.5894 0.187 Uiso 1 1 calc R
C3S C 0.0909(6) 0.2555(5) 0.6942(5) 0.169(4) Uani 1 1 d .
H3S1 H 0.0803 0.2715 0.7472 0.203 Uiso 1 1 calc R
H3S2 H 0.0114 0.2401 0.6639 0.203 Uiso 1 1 calc R
C4S C 0.1281(5) 0.1754(5) 0.6858(4) 0.134(2) Uani 1 1 d .
H4S1 H 0.1333 0.1572 0.6328 0.200 Uiso 1 1 calc R
H4S2 H 0.0679 0.1233 0.7045 0.200 Uiso 1 1 calc R
H4S3 H 0.2083 0.1916 0.7142 0.200 Uiso 1 1 calc R

loop_
_atom_site_aniso_label
_atom_site_aniso_U_11
_atom_site_aniso_U_22
_atom_site_aniso_U_33
_atom_site_aniso_U_23
_atom_site_aniso_U_13
_atom_site_aniso_U_12
Ni1A 0.0217(2) 0.0257(2) 0.0293(2) 0.00893(15) 0.00957(16) 0.00965(15)
Ni1B 0.0421(2) 0.0215(2) 0.0295(2) 0.00371(16) 0.02001(18) 0.01175(17)
S1A 0.0227(3) 0.0331(3) 0.0358(3) 0.0152(2) 0.0137(2) 0.0134(2)
S1B 0.0480(4) 0.0230(3) 0.0344(3) 0.0033(2) 0.0249(3) 0.0083(2)
N4A 0.0340(11) 0.0311(10) 0.0297(10) 0.0046(8) 0.0170(8) 0.0068(8)
N2B 0.0413(11) 0.0249(9) 0.0335(10) 0.0001(8) 0.0212(9) 0.0052(8)
N1B 0.0440(11) 0.0221(9) 0.0321(10) 0.0034(8) 0.0222(9) 0.0102(8)
N3A 0.0345(11) 0.0278(10) 0.0267(10) 0.0062(8) 0.0128(8) 0.0022(8)
N1A 0.0215(9) 0.0234(9) 0.0273(9) 0.0077(7) 0.0093(7) 0.0084(7)
N3B 0.0456(13) 0.0420(12) 0.0464(13) -0.0021(10) 0.0281(11) 0.0103(10)
N2A 0.0245(9) 0.0264(9) 0.0271(9) 0.0093(7) 0.0108(7) 0.0104(7)
N4B 0.0497(14) 0.0417(12) 0.0316(11) -0.0038(9) 0.0229(10) 0.0011(10)
C2B 0.0409(13) 0.0226(10) 0.0238(11) 0.0012(8) 0.0127(10) 0.0097(9)
C1A 0.0226(10) 0.0207(10) 0.0249(10) 0.0028(8) 0.0071(8) 0.0075(8)
C3A 0.0271(11) 0.0285(11) 0.0295(11) 0.0064(9) 0.0097(9) 0.0110(9)
C2A 0.0200(10) 0.0182(9) 0.0291(11) 0.0021(8) 0.0070(8) 0.0053(8)
C12A 0.0372(13) 0.0237(11) 0.0271(11) 0.0055(9) 0.0136(10) -0.0013(9)
C5B 0.0520(15) 0.0267(12) 0.0272(12) 0.0031(9) 0.0162(11) 0.0083(11)
C22A 0.0396(13) 0.0308(12) 0.0272(11) 0.0043(9) 0.0139(10) 0.0128(10)
C23B 0.058(2) 0.0392(16) 0.0489(17) -0.0118(13) 0.0136(15) -0.0073(13)
C8B 0.069(2) 0.0311(14) 0.0500(17) 0.0088(12) 0.0262(15) 0.0083(13)
C7A 0.0269(11) 0.0359(12) 0.0274(11) 0.0041(9) 0.0060(9) 0.0112(9)
C13A 0.0398(14) 0.0337(13) 0.0342(13) 0.0089(10) 0.0115(11) -0.0012(11)
C10B 0.0524(19) 0.072(2) 0.0493(18) -0.0063(15) 0.0335(16) 0.0113(16)
C24B 0.058(2) 0.0548(19) 0.0456(17) -0.0076(14) 0.0008(14) 0.0019(15)
C20B 0.077(2) 0.0361(16) 0.095(3) 0.0033(16) 0.036(2) 0.0225(16)
C14A 0.0539(17) 0.0384(14) 0.0321(13) 0.0008(11) 0.0105(12) -0.0094(13)
C17B 0.0611(19) 0.0394(15) 0.072(2) 0.0044(14) 0.0360(17) 0.0269(14)
C25B 0.070(2) 0.0418(16) 0.0380(15) 0.0024(12) -0.0003(14) 0.0029(14)
C23A 0.0431(14) 0.0326(12) 0.0332(13) 0.0010(10) 0.0133(11) 0.0092(11)
C9A 0.0267(11) 0.0275(11) 0.0260(11) 0.0068(8) 0.0080(9) 0.0076(9)
C4B 0.0395(14) 0.0330(13) 0.0466(15) 0.0047(11) 0.0211(12) 0.0082(11)
C11B 0.062(2) 0.069(2) 0.0401(16) -0.0062(14) 0.0346(16) 0.0066(16)
C1B 0.0365(12) 0.0229(10) 0.0334(12) 0.0031(9) 0.0157(10) 0.0102(9)
C18B 0.0498(18) 0.0591(19) 0.0596(19) 0.0143(15) 0.0181(15) 0.0086(15)
C3B 0.0403(13) 0.0286(12) 0.0394(13) 0.0053(10) 0.0167(11) 0.0144(10)
C5A 0.0192(10) 0.0256(11) 0.0426(13) -0.0016(9) 0.0048(9) 0.0058(8)
C12B 0.0501(16) 0.0465(16) 0.0519(17) 0.0041(13) 0.0274(14) 0.0233(13)
C8A 0.0261(12) 0.0470(15) 0.0577(17) -0.0012(13) 0.0065(12) 0.0167(11)
C26A 0.0418(14) 0.0460(15) 0.0349(13) 0.0022(11) 0.0175(11) 0.0209(12)
C21A 0.0349(12) 0.0300(11) 0.0288(11) 0.0034(9) 0.0148(10) 0.0106(10)
C25A 0.0586(18) 0.0463(15) 0.0442(15) 0.0071(12) 0.0224(13) 0.0338(14)
C4A 0.0302(12) 0.0303(12) 0.0364(12) 0.0051(9) 0.0160(10) 0.0119(10)
C22B 0.0567(18) 0.0368(14) 0.0366(14) -0.0071(11) 0.0215(13) -0.0003(12)
C27B 0.069(2) 0.0341(15) 0.076(2) -0.0083(14) 0.0335(18) 0.0032(14)
C15B 0.068(2) 0.0556(19) 0.071(2) 0.0157(16) 0.0305(18) 0.0393(17)
C6A 0.0275(12) 0.0386(13) 0.0348(13) 0.0041(10) -0.0008(10) 0.0126(10)
C19A 0.102(3) 0.0331(16) 0.078(2) -0.0106(16) 0.043(2) -0.0039(17)
C9B 0.0462(15) 0.0232(11) 0.0376(13) -0.0022(9) 0.0226(11) 0.0039(10)
C11A 0.0427(14) 0.0429(14) 0.0333(13) 0.0048(11) 0.0228(11) 0.0027(11)
C10A 0.0441(15) 0.0382(14) 0.0321(13) 0.0063(10) 0.0203(11) -0.0021(11)
C27A 0.0453(15) 0.0363(13) 0.0315(12) 0.0014(10) 0.0044(11) 0.0153(11)
C13B 0.0486(16) 0.0486(16) 0.0550(17) 0.0103(13) 0.0275(14) 0.0182(13)
C7B 0.0422(14) 0.0331(13) 0.0517(16) 0.0105(11) 0.0209(12) 0.0164(11)
C17A 0.0452(15) 0.0293(12) 0.0417(14) 0.0118(10) 0.0127(12) 0.0056(11)
C6B 0.0561(17) 0.0290(12) 0.0475(15) 0.0103(11) 0.0187(13) 0.0199(12)
C29A 0.0418(16) 0.068(2) 0.0531(17) -0.0019(15) 0.0164(13) 0.0263(14)
C19B 0.086(3) 0.071(2) 0.079(2) 0.0256(19) 0.022(2) 0.049(2)
C21B 0.0503(16) 0.0386(14) 0.0260(12) -0.0011(10) 0.0161(11) -0.0028(12)
C15A 0.0657(19) 0.0272(13) 0.0476(16) 0.0009(11) 0.0299(15) -0.0041(13)
C26B 0.0596(18) 0.0369(14) 0.0271(13) 0.0036(10) 0.0082(12) -0.0058(13)
C16B 0.069(2) 0.0438(17) 0.083(2) 0.0180(16) 0.0339(19) 0.0362(16)
C29B 0.066(2) 0.0382(16) 0.0502(17) 0.0104(13) 0.0019(15) -0.0088(14)
C28B 0.072(3) 0.075(3) 0.095(3) -0.016(2) -0.023(2) 0.013(2)
C18A 0.0413(16) 0.0521(17) 0.0522(17) 0.0104(14) -0.0021(13) 0.0033(13)
C14B 0.0501(17) 0.0545(18) 0.063(2) 0.0096(15) 0.0211(15) 0.0242(14)
C24A 0.0629(18) 0.0334(13) 0.0375(14) 0.0041(11) 0.0220(13) 0.0204(13)
C16A 0.0625(19) 0.0315(14) 0.0629(19) 0.0108(13) 0.0258(16) 0.0134(13)
C20A 0.0565(19) 0.0502(17) 0.0603(19) 0.0164(14) 0.0014(15) 0.0199(15)
C28A 0.090(2) 0.0336(15) 0.0554(18) 0.0032(13) 0.0219(17) 0.0254(16)
O1S 0.070(2) 0.205(5) 0.366(8) 0.205(6) -0.002(3) 0.036(3)
C1S 0.085(3) 0.065(3) 0.185(6) 0.012(3) -0.034(4) 0.030(3)
C2S 0.057(3) 0.111(4) 0.207(6) 0.073(4) -0.007(3) 0.020(3)
C3S 0.084(4) 0.123(5) 0.315(11) 0.112(6) 0.014(5) 0.033(4)
C4S 0.090(4) 0.158(6) 0.148(5) 0.056(5) 0.021(4) 0.027(4)

loop_
_atom_type_symbol
_atom_type_description
_atom_type_scat_dispersion_real
_atom_type_scat_dispersion_imag
_atom_type_scat_source
C C 0.0033 0.0016 'International Tables Vol C Tables 4.2.6.8 and 6.1.1.4'
H H 0.0000 0.0000 'International Tables Vol C Tables 4.2.6.8 and 6.1.1.4'
N N 0.0061 0.0033 'International Tables Vol C Tables 4.2.6.8 and 6.1.1.4'
Ni Ni 0.3393 1.1124 'International Tables Vol C Tables 4.2.6.8 and 6.1.1.4'
S S 0.1246 0.1234 'International Tables Vol C Tables 4.2.6.8 and 6.1.1.4'
O O 0.0106 0.0060 'International Tables Vol C Tables 4.2.6.8 and 6.1.1.4'

loop_
_geom_angle_atom_site_label_1
_geom_angle_atom_site_label_2
_geom_angle_atom_site_label_3
_geom_angle
_geom_angle_site_symmetry_1
_geom_angle_site_symmetry_3
N1A Ni1A N1A 180.00(13) . 2_655
N1A Ni1A S1A 74.62(5) . .
N1A Ni1A S1A 105.38(5) 2_655 .
N1A Ni1A S1A 105.38(5) . 2_655
N1A Ni1A S1A 74.62(5) 2_655 2_655
S1A Ni1A S1A 180.00(4) . 2_655
N1A Ni1A C1A 31.54(7) . .
N1A Ni1A C1A 148.46(7) 2_655 .
S1A Ni1A C1A 43.15(5) . .
S1A Ni1A C1A 136.85(5) 2_655 .
N1A Ni1A C1A 148.46(7) . 2_655
N1A Ni1A C1A 31.54(7) 2_655 2_655
S1A Ni1A C1A 136.85(5) . 2_655
S1A Ni1A C1A 43.15(5) 2_655 2_655
C1A Ni1A C1A 180.00(12) . 2_655
N1B Ni1B N1B 180.000(1) 2_566 .
N1B Ni1B S1B 105.70(5) 2_566 .
N1B Ni1B S1B 74.30(5) . .
N1B Ni1B S1B 74.30(5) 2_566 2_566
N1B Ni1B S1B 105.70(5) . 2_566
S1B Ni1B S1B 180.0 . 2_566
N1B Ni1B C1B 148.88(7) 2_566 .
N1B Ni1B C1B 31.12(7) . .
S1B Ni1B C1B 43.31(5) . .
S1B Ni1B C1B 136.69(5) 2_566 .
N1B Ni1B C1B 31.12(7) 2_566 2_566
N1B Ni1B C1B 148.88(7) . 2_566
S1B Ni1B C1B 136.69(5) . 2_566
S1B Ni1B C1B 43.31(5) 2_566 2_566
C1B Ni1B C1B 180.000(1) . 2_566
C1A S1A Ni1A 77.94(7) . .
C1B S1B Ni1B 76.83(7) . .
C9A N4A C11A 108.71(19) . .
C9A N4A C21A 126.65(18) . .
C11A N4A C21A 124.57(19) . .
C1B N2B C9B 122.0(2) . .
C1B N1B C2B 122.15(18) . .
C1B N1B Ni1B 101.52(14) . .
C2B N1B Ni1B 136.26(14) . .
C9A N3A C10A 109.88(19) . .
C9A N3A C12A 124.21(18) . .
C10A N3A C12A 125.62(19) . .
C1A N1A C2A 125.07(18) . .
C1A N1A Ni1A 99.34(13) . .
C2A N1A Ni1A 135.59(14) . .
C9B N3B C10B 108.4(3) . .
C9B N3B C12B 124.3(2) . .
C10B N3B C12B 127.0(3) . .
C9A N2A C1A 121.65(18) . .
C9B N4B C11B 108.2(3) . .
C9B N4B C21B 125.1(2) . .
C11B N4B C21B 126.6(3) . .
C3B C2B C7B 118.1(2) . .
C3B C2B N1B 121.0(2) . .
C7B C2B N1B 120.8(2) . .
N2A C1A N1A 125.85(19) . .
N2A C1A S1A 126.00(15) . .
N1A C1A S1A 107.90(15) . .
N2A C1A Ni1A 174.89(15) . .
N1A C1A Ni1A 49.12(10) . .
S1A C1A Ni1A 58.91(6) . .
C4A C3A C2A 121.0(2) . .
C3A C2A C7A 117.85(19) . .
C3A C2A N1A 118.85(19) . .
C7A C2A N1A 123.27(18) . .
C17A C12A C13A 122.9(2) . .
C17A C12A N3A 118.8(2) . .
C13A C12A N3A 118.3(2) . .
C6B C5B C4B 117.2(2) . .
C6B C5B C8B 120.9(2) . .
C4B C5B C8B 122.0(2) . .
C21A C22A C23A 117.7(2) . .
C21A C22A C27A 122.2(2) . .
C23A C22A C27A 120.2(2) . .
C24B C23B C22B 122.3(3) . .
C6A C7A C2A 120.2(2) . .
C12A C13A C14A 116.8(3) . .
C12A C13A C18A 121.6(2) . .
C14A C13A C18A 121.6(3) . .
C11B C10B N3B 107.9(3) . .
C23B C24B C25B 118.5(3) . .
C23B C24B C28B 121.6(3) . .
C25B C24B C28B 119.9(3) . .
C15A C14A C13A 122.3(3) . .
C16B C17B C12B 117.4(3) . .
C16B C17B C20B 122.1(3) . .
C12B C17B C20B 120.4(3) . .
C26B C25B C24B 121.8(3) . .
C24A C23A C22A 121.9(3) . .
N2A C9A N3A 122.7(2) . .
N2A C9A N4A 130.7(2) . .
N3A C9A N4A 106.11(18) . .
C5B C4B C3B 121.9(2) . .
C10B C11B N4B 108.5(3) . .
N2B C1B N1B 124.8(2) . .
N2B C1B S1B 127.97(17) . .
N1B C1B S1B 106.96(16) . .
N2B C1B Ni1B 168.15(18) . .
N1B C1B Ni1B 47.35(11) . .
S1B C1B Ni1B 59.86(6) . .
C2B C3B C4B 120.3(2) . .
C6A C5A C4A 117.4(2) . .
C6A C5A C8A 120.8(2) . .
C4A C5A C8A 121.8(2) . .
C13B C12B C17B 121.7(3) . .
C13B C12B N3B 119.5(3) . .
C17B C12B N3B 118.8(3) . .
C25A C26A C21A 117.2(2) . .
C25A C26A C29A 120.3(3) . .
C21A C26A C29A 122.4(2) . .
C22A C21A C26A 122.4(2) . .
C22A C21A N4A 119.1(2) . .
C26A C21A N4A 118.5(2) . .
C26A C25A C24A 122.5(2) . .
C5A C4A C3A 121.4(2) . .
C23B C22B C21B 117.2(3) . .
C23B C22B C27B 121.4(3) . .
C21B C22B C27B 121.4(3) . .
C14B C15B C16B 117.8(3) . .
C14B C15B C19B 121.3(3) . .
C16B C15B C19B 121.0(3) . .
C5A C6A C7A 122.2(2) . .
N2B C9B N4B 124.6(3) . .
N2B C9B N3B 127.8(3) . .
N4B C9B N3B 107.0(2) . .
C10A C11A N4A 108.0(2) . .
C11A C10A N3A 107.2(2) . .
C14B C13B C12B 117.9(3) . .
C14B C13B C18B 121.6(3) . .
C12B C13B C18B 120.5(3) . .
C6B C7B C2B 120.7(2) . .
C16A C17A C12A 117.1(3) . .
C16A C17A C20A 122.0(3) . .
C12A C17A C20A 120.8(2) . .
C5B C6B C7B 121.8(2) . .
C26B C21B C22B 122.4(3) . .
C26B C21B N4B 119.2(2) . .
C22B C21B N4B 118.4(3) . .
C16A C15A C14A 118.2(3) . .
C16A C15A C19A 120.7(3) . .
C14A C15A C19A 121.0(3) . .
C25B C26B C21B 117.9(3) . .
C25B C26B C29B 121.2(3) . .
C21B C26B C29B 120.9(3) . .
C17B C16B C15B 122.7(3) . .
C13B C14B C15B 122.4(3) . .
C23A C24A C25A 118.2(2) . .
C23A C24A C28A 120.7(3) . .
C25A C24A C28A 121.1(3) . .
C15A C16A C17A 122.5(3) . .
C1S O1S C3S 123.8(5) . .
O1S C1S C2S 127.0(5) . .
C4S C3S O1S 110.3(6) . .

loop_
_geom_bond_atom_site_label_1
_geom_bond_atom_site_label_2
_geom_bond_distance
_geom_bond_site_symmetry_2
Ni1A N1A 1.9177(17) .
Ni1A N1A 1.9177(17) 2_655
Ni1A S1A 2.1915(5) .
Ni1A S1A 2.1915(5) 2_655
Ni1A C1A 2.503(2) .
Ni1A C1A 2.503(2) 2_655
Ni1B N1B 1.8827(18) 2_566
Ni1B N1B 1.8827(18) .
Ni1B S1B 2.2274(6) .
Ni1B S1B 2.2274(6) 2_566
Ni1B C1B 2.508(2) .
Ni1B C1B 2.508(2) 2_566
S1A C1A 1.750(2) .
S1B C1B 1.767(2) .
N4A C9A 1.369(3) .
N4A C11A 1.397(3) .
N4A C21A 1.440(3) .
N2B C1B 1.322(3) .
N2B C9B 1.328(3) .
N1B C1B 1.323(3) .
N1B C2B 1.410(3) .
N3A C9A 1.354(3) .
N3A C10A 1.392(3) .
N3A C12A 1.437(3) .
N1A C1A 1.327(3) .
N1A C2A 1.409(3) .
N3B C9B 1.365(4) .
N3B C10B 1.396(3) .
N3B C12B 1.425(4) .
N2A C9A 1.323(3) .
N2A C1A 1.326(3) .
N4B C9B 1.353(4) .
N4B C11B 1.400(3) .
N4B C21B 1.430(4) .
C2B C3B 1.379(3) .
C2B C7B 1.390(3) .
C3A C4A 1.387(3) .
C3A C2A 1.390(3) .
C2A C7A 1.392(3) .
C12A C17A 1.390(4) .
C12A C13A 1.393(4) .
C5B C6B 1.375(4) .
C5B C4B 1.384(4) .
C5B C8B 1.507(3) .
C22A C21A 1.393(3) .
C22A C23A 1.395(3) .
C22A C27A 1.497(3) .
C23B C24B 1.376(5) .
C23B C22B 1.381(5) .
C7A C6A 1.388(3) .
C13A C14A 1.394(4) .
C13A C18A 1.489(4) .
C10B C11B 1.312(5) .
C24B C25B 1.395(4) .
C24B C28B 1.492(5) .
C20B C17B 1.511(5) .
C14A C15A 1.386(5) .
C17B C16B 1.375(5) .
C17B C12B 1.406(4) .
C25B C26B 1.370(5) .
C23A C24A 1.385(4) .
C4B C3B 1.390(3) .
C18B C13B 1.505(4) .
C5A C6A 1.380(3) .
C5A C4A 1.381(3) .
C5A C8A 1.509(3) .
C12B C13B 1.395(4) .
C26A C25A 1.389(4) .
C26A C21A 1.395(3) .
C26A C29A 1.497(4) .
C25A C24A 1.389(4) .
C22B C21B 1.395(4) .
C22B C27B 1.497(4) .
C15B C14B 1.384(4) .
C15B C16B 1.391(5) .
C15B C19B 1.503(5) .
C19A C15A 1.509(4) .
C11A C10A 1.331(4) .
C13B C14B 1.382(5) .
C7B C6B 1.382(3) .
C17A C16A 1.389(4) .
C17A C20A 1.501(4) .
C21B C26B 1.390(4) .
C15A C16A 1.377(5) .
C26B C29B 1.507(4) .
C24A C28A 1.501(4) .
O1S C1S 1.207(5) .
O1S C3S 1.417(7) .
C1S C2S 1.401(6) .
C3S C4S 1.419(8) .
